data_4113746
loop_
_publ_author_name
'Tracy A. Hanna'
'Lihua Liu'
'Alfredo M. Angeles-Boza'
'Xiaodi Kou'
'C. David Gutsche'
'Krzysztof Ejsmont'
'William H. Watson'
'Lev N. Zakharov'
'Christopher D. Incarvito'
'Arnold L. Rheingold'

_publ_contact_author 'Tracy A. Hanna'
_publ_contact_author_email T.Hanna@tcu.edu
_publ_section_title
;
 Synthesis, Structures, and Conformational Characteristics of Calixarene
 Monoanions and Dianions
;
_journal_name_full 'Journal of the American Chemical Society'
_journal_page_first 6228
_journal_page_last 6238
_journal_paper_doi 10.1021/ja0289797
_journal_volume 125
_journal_year 2003
_chemical_formula_sum 'C57 H72 K O12 Rb'
_chemical_formula_weight 1073.72
_chemical_name_systematic
; 
 ? 
;
_space_group_IT_number 14
_symmetry_cell_setting monoclinic
_symmetry_space_group_name_Hall '-P 2ybc'
_symmetry_space_group_name_H-M 'P 1 21/c 1'
_atom_sites_solution_hydrogens geom
_atom_sites_solution_primary direct
_atom_sites_solution_secondary difmap
_audit_creation_method SHELXL-97
_cell_angle_alpha 90.00
_cell_angle_beta 107.9540(10)
_cell_angle_gamma 90.00
_cell_formula_units_Z 4
_cell_length_a 14.5123(8)
_cell_length_b 24.7889(13)
_cell_length_c 14.8909(8)
_cell_measurement_temperature 100.0(1)
_cell_volume 5096.1(5)
_computing_cell_refinement 'Bruker SMART'
_computing_data_collection 'Bruker SMART'
_computing_data_reduction 'Bruker SAINT'
_computing_molecular_graphics 'Bruker SHELXTL'
_computing_publication_material 'Bruker SHELXTL'
_computing_structure_refinement 'SHELXL-97 (Sheldrick, 1997)'
_computing_structure_solution 'SHELXS-97 (Sheldrick, 1990)'
_diffrn_ambient_temperature 100.0(1)
_diffrn_measured_fraction_theta_full 0.939
_diffrn_measured_fraction_theta_max 0.939
_diffrn_measurement_device_type 'CCD area detector'
_diffrn_measurement_method 'phi and omega scans'
_diffrn_radiation_monochromator graphite
_diffrn_radiation_source 'fine-focus sealed tube'
_diffrn_radiation_type MoK\a
_diffrn_radiation_wavelength 0.71073
_diffrn_reflns_av_R_equivalents 0.0437
_diffrn_reflns_av_sigmaI/netI 0.0587
_diffrn_reflns_limit_h_max 19
_diffrn_reflns_limit_h_min -19
_diffrn_reflns_limit_k_max 32
_diffrn_reflns_limit_k_min -32
_diffrn_reflns_limit_l_max 14
_diffrn_reflns_limit_l_min -19
_diffrn_reflns_number 32715
_diffrn_reflns_theta_full 28.31
_diffrn_reflns_theta_max 28.31
_diffrn_reflns_theta_min 1.66
_exptl_absorpt_coefficient_mu 1.118
_exptl_absorpt_correction_type none
_exptl_crystal_colour colorless
_exptl_crystal_density_diffrn 1.399
_exptl_crystal_density_meas 0
_exptl_crystal_description block
_exptl_crystal_F_000 2264
_exptl_crystal_size_max 0.20
_exptl_crystal_size_mid 0.10
_exptl_crystal_size_min 0.05
_refine_diff_density_max 1.895
_refine_diff_density_min -1.053
_refine_diff_density_rms 0.104
_refine_ls_extinction_method none
_refine_ls_goodness_of_fit_ref 0.891
_refine_ls_hydrogen_treatment mixed
_refine_ls_matrix_type full
_refine_ls_number_parameters 592
_refine_ls_number_reflns 11905
_refine_ls_number_restraints 0
_refine_ls_restrained_S_all 0.891
_refine_ls_R_factor_all 0.0811
_refine_ls_R_factor_gt 0.0644
_refine_ls_shift/su_max 0.000
_refine_ls_shift/su_mean 0.000
_refine_ls_structure_factor_coef Fsqd
_refine_ls_weighting_details 'calc w=1/[\s^2^(Fo^2^)+(0.0934P)^2^+13.5677P] where P=(Fo^2^+2Fc^2^)/3'
_refine_ls_weighting_scheme calc
_refine_ls_wR_factor_gt 0.1607
_refine_ls_wR_factor_ref 0.1707
_reflns_number_gt 8901
_reflns_number_total 11905
_reflns_threshold_expression >2sigma(I)
_cod_data_source_file ja0289797si20021230_042221_11.cif
_cod_data_source_block 36
_cod_original_formula_sum 'C57 H72 K1 O12 Rb1'
_cod_database_code 4113746

loop_
_symmetry_equiv_pos_as_xyz
'x, y, z'
'-x, y+1/2, -z+1/2'
'-x, -y, -z'
'x, -y-1/2, z-1/2'

loop_
_atom_site_label
_atom_site_type_symbol
_atom_site_fract_x
_atom_site_fract_y
_atom_site_fract_z
_atom_site_U_iso_or_equiv
_atom_site_adp_type
_atom_site_occupancy
_atom_site_symmetry_multiplicity
_atom_site_calc_flag
_atom_site_refinement_flags
Rb1 Rb 0.49145(3) 0.222388(14) 0.08478(3) 0.02814(11) Uani 1 1 d .
K1 K 0.60422(5) 0.37219(3) 0.20275(5) 0.01868(15) Uani 1 1 d .
O1 O 0.52600(19) 0.19777(10) 0.40164(17) 0.0198(5) Uani 1 1 d .
O2 O 0.69389(17) 0.23141(9) 0.46856(16) 0.0201(5) Uani 1 1 d .
O3 O 0.61917(19) 0.32404(11) 0.47917(18) 0.0223(5) Uani 1 1 d .
O4 O 0.42718(18) 0.40812(10) 0.21660(18) 0.0203(5) Uani 1 1 d .
O5 O 0.30262(15) 0.36118(9) 0.08034(15) 0.0177(5) Uani 1 1 d .
O6 O 0.32740(17) 0.26666(10) 0.14617(17) 0.0185(5) Uani 1 1 d .
O7 O 0.5179(2) 0.28781(11) 0.2628(2) 0.0237(6) Uani 1 1 d .
O8 O 0.6771(2) 0.28474(12) 0.1425(2) 0.0323(6) Uani 1 1 d .
O9 O 0.4688(2) 0.34117(16) 0.0462(2) 0.0411(8) Uani 1 1 d .
O10 O 0.3204(2) 0.18096(12) -0.0507(2) 0.0382(7) Uani 1 1 d .
O11 O 0.6620(3) 0.45987(12) 0.1176(2) 0.0490(8) Uani 1 1 d .
C1 C 0.5029(2) 0.16688(13) 0.3226(2) 0.0175(6) Uani 1 1 d .
C2 C 0.4051(2) 0.16597(13) 0.2685(2) 0.0170(6) Uani 1 1 d .
C3 C 0.3776(3) 0.13351(13) 0.1885(2) 0.0209(7) Uani 1 1 d .
H3A H 0.3072 0.1260 0.1577 0.025 Uiso 1 1 calc R
C4 C 0.4456(3) 0.10311(13) 0.1620(2) 0.0233(7) Uani 1 1 d .
H4A H 0.4227 0.0730 0.1158 0.028 Uiso 1 1 calc R
C5 C 0.5426(3) 0.10496(14) 0.2161(2) 0.0238(7) Uani 1 1 d .
H5A H 0.5888 0.0784 0.2033 0.029 Uiso 1 1 calc R
C6 C 0.5728(3) 0.13665(13) 0.2970(2) 0.0212(7) Uani 1 1 d .
C7 C 0.6785(2) 0.13527(14) 0.3601(3) 0.0229(7) Uani 1 1 d .
H7A H 0.6791 0.1327 0.4266 0.028 Uiso 1 1 calc R
H7B H 0.7089 0.1020 0.3454 0.028 Uiso 1 1 calc R
C8 C 0.7402(2) 0.18262(14) 0.3516(2) 0.0212(7) Uani 1 1 d .
C9 C 0.7463(2) 0.22871(14) 0.4089(2) 0.0201(7) Uani 1 1 d .
C10 C 0.8083(2) 0.27166(14) 0.4041(2) 0.0215(7) Uani 1 1 d .
C11 C 0.8628(2) 0.26819(15) 0.3421(3) 0.0238(7) Uani 1 1 d .
H11A H 0.9049 0.2969 0.3390 0.029 Uiso 1 1 calc R
C12 C 0.8564(3) 0.22287(16) 0.2842(3) 0.0280(8) Uani 1 1 d .
H12A H 0.8934 0.2211 0.2416 0.034 Uiso 1 1 calc R
C13 C 0.7956(3) 0.18085(15) 0.2896(2) 0.0255(7) Uani 1 1 d .
H13A H 0.7914 0.1501 0.2504 0.031 Uiso 1 1 calc R
C14 C 0.8183(2) 0.32010(14) 0.4692(3) 0.0241(7) Uani 1 1 d .
H14A H 0.8104 0.3075 0.5295 0.029 Uiso 1 1 calc R
H14B H 0.8850 0.3344 0.4833 0.029 Uiso 1 1 calc R
C15 C 0.7479(2) 0.36623(13) 0.4325(2) 0.0204(7) Uani 1 1 d .
C16 C 0.6537(2) 0.36603(13) 0.4399(2) 0.0177(6) Uani 1 1 d .
C17 C 0.5900(2) 0.40937(13) 0.4068(2) 0.0169(6) Uani 1 1 d .
C18 C 0.6233(2) 0.45410(13) 0.3696(2) 0.0193(6) Uani 1 1 d .
H18A H 0.5833 0.4878 0.3572 0.023 Uiso 1 1 calc R
C19 C 0.7166(3) 0.45577(14) 0.3638(3) 0.0237(7) Uani 1 1 d .
H19A H 0.7426 0.4901 0.3460 0.028 Uiso 1 1 calc R
C20 C 0.7775(3) 0.41204(15) 0.3942(3) 0.0254(7) Uani 1 1 d .
H20A H 0.8457 0.4142 0.3923 0.031 Uiso 1 1 calc R
C21 C 0.4883(2) 0.40511(13) 0.4136(2) 0.0189(6) Uani 1 1 d .
H21A H 0.4643 0.3683 0.3935 0.023 Uiso 1 1 calc R
H21B H 0.4926 0.4087 0.4810 0.023 Uiso 1 1 calc R
C22 C 0.4132(2) 0.44443(13) 0.3585(2) 0.0174(6) Uani 1 1 d .
C23 C 0.3807(2) 0.44250(12) 0.2595(2) 0.0174(6) Uani 1 1 d .
C24 C 0.3025(2) 0.47414(12) 0.2064(2) 0.0180(6) Uani 1 1 d .
C25 C 0.2558(2) 0.50713(13) 0.2546(2) 0.0213(7) Uani 1 1 d .
H25A H 0.2012 0.5278 0.2199 0.026 Uiso 1 1 calc R
C26 C 0.2876(2) 0.51036(13) 0.3526(3) 0.0222(7) Uani 1 1 d .
H26A H 0.2557 0.5333 0.3846 0.027 Uiso 1 1 calc R
C27 C 0.3666(2) 0.47968(13) 0.4032(2) 0.0198(6) Uani 1 1 d .
H27A H 0.3895 0.4828 0.4701 0.024 Uiso 1 1 calc R
C28 C 0.2718(2) 0.47420(13) 0.0991(2) 0.0213(7) Uani 1 1 d .
H28A H 0.2503 0.5111 0.0770 0.026 Uiso 1 1 calc R
H28B H 0.3296 0.4661 0.0794 0.026 Uiso 1 1 calc R
C29 C 0.1921(2) 0.43519(14) 0.0490(2) 0.0202(7) Uani 1 1 d .
C30 C 0.2123(2) 0.38008(13) 0.0411(2) 0.0186(6) Uani 1 1 d .
C31 C 0.1378(2) 0.34511(13) -0.0102(2) 0.0191(6) Uani 1 1 d .
C32 C 0.0459(3) 0.36523(16) -0.0541(3) 0.0278(8) Uani 1 1 d .
H32A H -0.0038 0.3416 -0.0890 0.033 Uiso 1 1 calc R
C33 C 0.0258(3) 0.41915(17) -0.0479(3) 0.0340(9) Uani 1 1 d .
H33A H -0.0372 0.4327 -0.0788 0.041 Uiso 1 1 calc R
C34 C 0.0981(3) 0.45353(16) 0.0038(3) 0.0315(9) Uani 1 1 d .
H34A H 0.0834 0.4906 0.0086 0.038 Uiso 1 1 calc R
C35 C 0.1584(3) 0.28548(13) -0.0168(2) 0.0207(7) Uani 1 1 d .
H35A H 0.2228 0.2814 -0.0259 0.025 Uiso 1 1 calc R
H35B H 0.1097 0.2703 -0.0732 0.025 Uiso 1 1 calc R
C36 C 0.1568(2) 0.25298(13) 0.0690(2) 0.0200(7) Uani 1 1 d .
C37 C 0.2410(2) 0.24394(13) 0.1442(2) 0.0174(6) Uani 1 1 d .
C38 C 0.2396(2) 0.21083(13) 0.2203(2) 0.0195(6) Uani 1 1 d .
C39 C 0.1519(3) 0.18864(15) 0.2215(3) 0.0250(7) Uani 1 1 d .
H39A H 0.1499 0.1662 0.2725 0.030 Uiso 1 1 calc R
C40 C 0.0673(3) 0.19908(17) 0.1487(3) 0.0304(8) Uani 1 1 d .
H40A H 0.0074 0.1844 0.1506 0.036 Uiso 1 1 calc R
C41 C 0.0703(3) 0.23061(16) 0.0739(3) 0.0270(8) Uani 1 1 d .
H41A H 0.0122 0.2374 0.0243 0.032 Uiso 1 1 calc R
C42 C 0.3326(2) 0.19978(13) 0.2983(2) 0.0170(6) Uani 1 1 d .
H42A H 0.3168 0.1811 0.3504 0.020 Uiso 1 1 calc R
H42B H 0.3632 0.2347 0.3231 0.020 Uiso 1 1 calc R
C43 C 0.2497(3) 0.15688(15) -0.0980(3) 0.0270(8) Uani 1 1 d .
C44 C 0.1829(3) 0.1288(2) -0.0544(3) 0.0396(10) Uani 1 1 d .
H44A H 0.2062 0.1337 0.0142 0.059 Uiso 1 1 calc R
H44B H 0.1810 0.0902 -0.0693 0.059 Uiso 1 1 calc R
H44C H 0.1177 0.1440 -0.0796 0.059 Uiso 1 1 calc R
C45 C 0.2243(3) 0.15332(16) -0.2030(3) 0.0318(8) Uani 1 1 d .
H45A H 0.2724 0.1731 -0.2240 0.048 Uiso 1 1 calc R
H45B H 0.1600 0.1691 -0.2321 0.048 Uiso 1 1 calc R
H45C H 0.2237 0.1154 -0.2219 0.048 Uiso 1 1 calc R
C46 C 0.6425(4) 0.50707(17) 0.1250(3) 0.0386(10) Uani 1 1 d .
C47 C 0.7172(4) 0.55008(18) 0.1411(4) 0.0453(11) Uani 1 1 d .
H47A H 0.7796 0.5340 0.1437 0.068 Uiso 1 1 calc R
H47B H 0.7231 0.5684 0.2010 0.068 Uiso 1 1 calc R
H47C H 0.6982 0.5763 0.0894 0.068 Uiso 1 1 calc R
C48 C 0.5433(4) 0.5241(2) 0.1190(3) 0.0454(11) Uani 1 1 d .
H48A H 0.5009 0.4925 0.1086 0.068 Uiso 1 1 calc R
H48B H 0.5191 0.5494 0.0663 0.068 Uiso 1 1 calc R
H48C H 0.5440 0.5418 0.1780 0.068 Uiso 1 1 calc R
H1O H 0.577(3) 0.2032(16) 0.422(3) 0.015(10) Uiso 1 1 d .
H3O H 0.648(3) 0.3030(18) 0.480(3) 0.019(12) Uiso 1 1 d .
H4O H 0.392(3) 0.3963(16) 0.181(3) 0.014(11) Uiso 1 1 d .
H6O H 0.317(3) 0.2919(17) 0.126(3) 0.016(11) Uiso 1 1 d .
H7C H 0.531(4) 0.2799(19) 0.309(4) 0.031(14) Uiso 1 1 d .
H7D H 0.467(4) 0.288(2) 0.245(4) 0.037(15) Uiso 1 1 d .
H8D H 0.721(4) 0.271(2) 0.179(4) 0.049(16) Uiso 1 1 d .
H8C H 0.693(3) 0.2801(17) 0.089(3) 0.032(12) Uiso 1 1 d .
H9D H 0.423(4) 0.349(2) 0.037(4) 0.06(2) Uiso 1 1 d .
H9C H 0.480(4) 0.337(2) -0.002(4) 0.047(15) Uiso 1 1 d .

loop_
_atom_site_aniso_label
_atom_site_aniso_U_11
_atom_site_aniso_U_22
_atom_site_aniso_U_33
_atom_site_aniso_U_23
_atom_site_aniso_U_13
_atom_site_aniso_U_12
Rb1 0.0297(2) 0.02362(18) 0.0333(2) -0.00402(14) 0.01293(15) -0.00279(14)
K1 0.0296(4) 0.0131(3) 0.0137(3) -0.0027(2) 0.0071(3) -0.0003(3)
O1 0.0168(13) 0.0238(12) 0.0171(11) -0.0004(9) 0.0027(10) 0.0006(10)
O2 0.0210(12) 0.0215(12) 0.0179(11) 0.0018(9) 0.0060(9) 0.0024(9)
O3 0.0229(13) 0.0180(12) 0.0268(13) 0.0049(10) 0.0088(10) 0.0051(11)
O4 0.0181(12) 0.0231(12) 0.0172(12) -0.0069(10) 0.0018(10) 0.0019(10)
O5 0.0138(10) 0.0171(11) 0.0196(11) 0.0004(9) 0.0017(9) 0.0019(8)
O6 0.0154(11) 0.0168(12) 0.0217(12) 0.0036(10) 0.0031(9) -0.0005(9)
O7 0.0243(16) 0.0257(14) 0.0192(14) 0.0041(11) 0.0037(11) 0.0003(11)
O8 0.0296(15) 0.0442(17) 0.0193(13) -0.0004(12) 0.0022(12) 0.0142(13)
O9 0.0238(16) 0.081(3) 0.0184(14) -0.0086(14) 0.0065(12) 0.0116(16)
O10 0.0260(14) 0.0345(16) 0.0510(18) -0.0118(13) 0.0074(13) -0.0028(12)
O11 0.081(3) 0.0249(15) 0.0492(19) 0.0020(13) 0.0325(18) 0.0003(15)
C1 0.0247(16) 0.0145(14) 0.0143(14) 0.0036(11) 0.0073(12) -0.0021(12)
C2 0.0221(16) 0.0153(14) 0.0140(14) 0.0029(11) 0.0061(12) 0.0006(12)
C3 0.0294(18) 0.0161(15) 0.0169(15) 0.0005(12) 0.0068(13) -0.0047(13)
C4 0.036(2) 0.0134(15) 0.0210(16) -0.0006(12) 0.0101(14) -0.0028(13)
C5 0.0331(19) 0.0156(15) 0.0260(17) 0.0031(13) 0.0142(15) 0.0029(14)
C6 0.0263(17) 0.0175(15) 0.0217(16) 0.0035(13) 0.0104(13) 0.0005(13)
C7 0.0231(17) 0.0189(16) 0.0269(18) 0.0039(13) 0.0080(14) 0.0067(13)
C8 0.0196(16) 0.0215(16) 0.0215(16) 0.0028(13) 0.0048(13) 0.0079(13)
C9 0.0153(15) 0.0250(17) 0.0174(15) 0.0061(13) 0.0015(12) 0.0075(13)
C10 0.0145(15) 0.0238(17) 0.0222(17) 0.0053(13) -0.0001(12) 0.0070(13)
C11 0.0138(15) 0.0294(18) 0.0265(18) 0.0081(14) 0.0037(13) 0.0039(13)
C12 0.0215(17) 0.042(2) 0.0225(17) 0.0076(15) 0.0098(14) 0.0068(16)
C13 0.0267(18) 0.0290(19) 0.0211(17) 0.0028(14) 0.0077(14) 0.0079(14)
C14 0.0168(16) 0.0265(18) 0.0258(18) 0.0002(14) 0.0018(13) 0.0009(13)
C15 0.0175(15) 0.0192(16) 0.0216(16) 0.0001(13) 0.0019(12) -0.0005(12)
C16 0.0186(15) 0.0179(15) 0.0151(14) -0.0020(12) 0.0031(12) -0.0026(12)
C17 0.0159(15) 0.0201(15) 0.0128(14) -0.0038(12) 0.0018(11) -0.0007(12)
C18 0.0227(16) 0.0127(14) 0.0204(16) -0.0033(12) 0.0035(13) -0.0002(12)
C19 0.0232(17) 0.0195(16) 0.0276(18) -0.0027(13) 0.0066(14) -0.0060(13)
C20 0.0204(17) 0.0256(18) 0.0294(18) -0.0016(14) 0.0064(14) -0.0040(14)
C21 0.0220(16) 0.0192(16) 0.0170(15) 0.0010(12) 0.0080(13) 0.0041(12)
C22 0.0156(15) 0.0154(15) 0.0205(16) 0.0013(12) 0.0045(12) -0.0010(12)
C23 0.0167(15) 0.0135(14) 0.0226(16) -0.0035(12) 0.0070(12) -0.0014(11)
C24 0.0190(15) 0.0112(14) 0.0221(16) 0.0009(12) 0.0040(12) -0.0008(12)
C25 0.0191(16) 0.0146(15) 0.0301(18) 0.0022(13) 0.0074(13) 0.0011(12)
C26 0.0244(17) 0.0161(15) 0.0296(18) -0.0043(13) 0.0135(14) 0.0030(13)
C27 0.0221(16) 0.0173(15) 0.0211(16) -0.0030(12) 0.0083(13) -0.0021(12)
C28 0.0256(17) 0.0170(15) 0.0202(16) 0.0020(12) 0.0054(13) 0.0041(13)
C29 0.0201(16) 0.0238(17) 0.0150(15) -0.0035(12) 0.0027(12) 0.0020(13)
C30 0.0193(16) 0.0215(16) 0.0148(15) 0.0022(12) 0.0049(12) 0.0026(13)
C31 0.0202(16) 0.0203(16) 0.0158(15) 0.0005(12) 0.0040(12) 0.0018(12)
C32 0.0225(17) 0.034(2) 0.0221(17) -0.0068(15) -0.0011(14) 0.0000(15)
C33 0.0205(18) 0.041(2) 0.033(2) -0.0080(17) -0.0035(15) 0.0102(16)
C34 0.030(2) 0.0261(19) 0.032(2) -0.0067(15) -0.0011(16) 0.0125(15)
C35 0.0219(16) 0.0228(17) 0.0141(15) -0.0033(12) 0.0007(12) -0.0022(13)
C36 0.0224(16) 0.0189(16) 0.0172(15) -0.0013(12) 0.0041(13) -0.0008(13)
C37 0.0158(15) 0.0190(15) 0.0162(15) -0.0044(12) 0.0034(12) -0.0028(12)
C38 0.0170(15) 0.0201(16) 0.0194(16) -0.0022(12) 0.0029(12) 0.0006(12)
C39 0.0245(18) 0.0267(18) 0.0249(18) -0.0004(14) 0.0092(14) -0.0059(14)
C40 0.0205(18) 0.039(2) 0.031(2) -0.0005(16) 0.0065(15) -0.0107(16)
C41 0.0165(16) 0.036(2) 0.0232(18) -0.0004(15) -0.0021(13) -0.0042(14)
C42 0.0169(15) 0.0189(15) 0.0138(14) -0.0004(12) 0.0029(12) -0.0007(12)
C43 0.0246(18) 0.0226(17) 0.033(2) -0.0038(15) 0.0074(15) 0.0035(14)
C44 0.035(2) 0.055(3) 0.030(2) -0.0056(19) 0.0112(17) -0.011(2)
C45 0.036(2) 0.030(2) 0.030(2) 0.0009(16) 0.0111(16) 0.0018(16)
C46 0.071(3) 0.028(2) 0.0246(19) -0.0021(16) 0.027(2) -0.003(2)
C47 0.064(3) 0.033(2) 0.054(3) -0.001(2) 0.040(2) -0.003(2)
C48 0.056(3) 0.043(3) 0.038(2) -0.011(2) 0.016(2) -0.003(2)

loop_
_atom_type_symbol
_atom_type_description
_atom_type_scat_dispersion_real
_atom_type_scat_dispersion_imag
_atom_type_scat_source
C C 0.0033 0.0016 'International Tables Vol C Tables 4.2.6.8 and 6.1.1.4'
H H 0.0000 0.0000 'International Tables Vol C Tables 4.2.6.8 and 6.1.1.4'
O O 0.0106 0.0060 'International Tables Vol C Tables 4.2.6.8 and 6.1.1.4'
K K 0.2009 0.2494 'International Tables Vol C Tables 4.2.6.8 and 6.1.1.4'
Rb Rb -0.9393 2.9676 'International Tables Vol C Tables 4.2.6.8 and 6.1.1.4'

loop_
_geom_angle_atom_site_label_1
_geom_angle_atom_site_label_2
_geom_angle_atom_site_label_3
_geom_angle
_geom_angle_site_symmetry_1
_geom_angle_site_symmetry_3
O10 Rb1 O8 153.59(9) . .
O10 Rb1 O9 101.38(9) . .
O8 Rb1 O9 65.39(9) . .
O10 Rb1 O3 91.98(8) . 4_565
O8 Rb1 O3 72.68(8) . 4_565
O9 Rb1 O3 108.93(8) . 4_565
O10 Rb1 O6 75.50(7) . .
O8 Rb1 O6 116.80(7) . .
O9 Rb1 O6 69.52(8) . .
O3 Rb1 O6 166.49(7) 4_565 .
O10 Rb1 O7 131.07(8) . .
O8 Rb1 O7 67.19(8) . .
O9 Rb1 O7 67.60(8) . .
O3 Rb1 O7 136.95(8) 4_565 .
O6 Rb1 O7 55.76(7) . .
O10 Rb1 C4 72.62(9) . .
O8 Rb1 C4 128.35(9) . .
O9 Rb1 C4 157.06(9) . .
O3 Rb1 C4 93.57(8) 4_565 .
O6 Rb1 C4 87.56(8) . .
O7 Rb1 C4 99.13(8) . .
O10 Rb1 C3 69.54(9) . .
O8 Rb1 C3 136.47(8) . .
O9 Rb1 C3 133.17(9) . .
O3 Rb1 C3 117.03(8) 4_565 .
O6 Rb1 C3 63.71(8) . .
O7 Rb1 C3 84.11(8) . .
C4 Rb1 C3 23.89(8) . .
O10 Rb1 C5 94.87(9) . .
O8 Rb1 C5 104.78(8) . .
O9 Rb1 C5 157.96(8) . .
O3 Rb1 C5 85.07(8) 4_565 .
O6 Rb1 C5 100.79(8) . .
O7 Rb1 C5 90.49(8) . .
C4 Rb1 C5 23.58(9) . .
C3 Rb1 C5 41.10(9) . .
O10 Rb1 O1 87.45(8) . 4_565
O8 Rb1 O1 66.57(7) . 4_565
O9 Rb1 O1 48.25(7) . 4_565
O3 Rb1 O1 63.44(7) 4_565 4_565
O6 Rb1 O1 110.16(7) . 4_565
O7 Rb1 O1 111.48(7) . 4_565
C4 Rb1 O1 149.37(7) . 4_565
C3 Rb1 O1 156.94(7) . 4_565
C5 Rb1 O1 148.50(7) . 4_565
O10 Rb1 C2 88.11(8) . .
O8 Rb1 C2 118.22(8) . .
O9 Rb1 C2 118.75(8) . .
O3 Rb1 C2 131.31(7) 4_565 .
O6 Rb1 C2 54.61(7) . .
O7 Rb1 C2 61.70(7) . .
C4 Rb1 C2 40.55(8) . .
C3 Rb1 C2 22.54(7) . .
C5 Rb1 C2 46.51(8) . .
O1 Rb1 C2 164.77(7) 4_565 .
O10 Rb1 C6 112.09(8) . .
O8 Rb1 C6 91.69(8) . .
O9 Rb1 C6 135.85(8) . .
O3 Rb1 C6 98.14(7) 4_565 .
O6 Rb1 C6 91.38(7) . .
O7 Rb1 C6 68.77(8) . .
C4 Rb1 C6 39.98(8) . .
C3 Rb1 C6 46.26(8) . .
C5 Rb1 C6 22.16(8) . .
O1 Rb1 C6 154.35(7) 4_565 .
C2 Rb1 C6 39.13(7) . .
O10 Rb1 H6O 76.7(7) . .
O8 Rb1 H6O 110.7(7) . .
O9 Rb1 H6O 58.3(7) . .
O3 Rb1 H6O 159.7(7) 4_565 .
O6 Rb1 H6O 11.6(7) . .
O7 Rb1 H6O 56.6(7) . .
C4 Rb1 H6O 98.8(7) . .
C3 Rb1 H6O 75.1(7) . .
C5 Rb1 H6O 112.3(7) . .
O1 Rb1 H6O 98.9(7) 4_565 .
C2 Rb1 H6O 65.9(7) . .
C6 Rb1 H6O 101.7(7) . .
O10 Rb1 H7D 117.8(11) . .
O8 Rb1 H7D 78.8(10) . .
O9 Rb1 H7D 65.4(10) . .
O3 Rb1 H7D 150.1(11) 4_565 .
O6 Rb1 H7D 42.4(11) . .
O7 Rb1 H7D 13.4(10) . .
C4 Rb1 H7D 97.2(10) . .
C3 Rb1 H7D 78.4(10) . .
C5 Rb1 H7D 93.9(10) . .
O1 Rb1 H7D 112.8(10) 4_565 .
C2 Rb1 H7D 57.2(10) . .
C6 Rb1 H7D 73.7(10) . .
H6O Rb1 H7D 43.6(13) . .
O10 Rb1 H8C 139.0(9) . .
O8 Rb1 H8C 15.9(9) . .
O9 Rb1 H8C 67.3(8) . .
O3 Rb1 H8C 58.8(9) 4_565 .
O6 Rb1 H8C 128.8(8) . .
O7 Rb1 H8C 82.8(9) . .
C4 Rb1 H8C 131.6(8) . .
C3 Rb1 H8C 147.1(8) . .
C5 Rb1 H8C 109.0(8) . .
O1 Rb1 H8C 55.0(8) 4_565 .
C2 Rb1 H8C 132.5(9) . .
C6 Rb1 H8C 100.8(8) . .
H6O Rb1 H8C 120.6(11) . .
H7D Rb1 H8C 93.9(14) . .
O10 Rb1 H9C 96.5(10) . .
O8 Rb1 H9C 64.8(9) . .
O9 Rb1 H9C 14.7(11) . .
O3 Rb1 H9C 95.4(11) 4_565 .
O6 Rb1 H9C 81.2(11) . .
O7 Rb1 H9C 81.4(11) . .
C4 Rb1 H9C 166.1(10) . .
C3 Rb1 H9C 144.3(10) . .
C5 Rb1 H9C 168.6(10) . .
O1 Rb1 H9C 33.6(11) 4_565 .
C2 Rb1 H9C 132.9(11) . .
C6 Rb1 H9C 147.7(10) . .
H6O Rb1 H9C 69.7(13) . .
H7D Rb1 H9C 80.0(14) . .
H8C Rb1 H9C 62.3(12) . .
O9 K1 O8 74.56(10) . .
O9 K1 O7 77.03(11) . .
O8 K1 O7 76.00(9) . .
O9 K1 O11 94.10(11) . .
O8 K1 O11 105.92(10) . .
O7 K1 O11 170.19(11) . .
O9 K1 O4 73.04(9) . .
O8 K1 O4 138.58(9) . .
O7 K1 O4 72.15(8) . .
O11 K1 O4 101.48(9) . .
O9 K1 C18 137.65(10) . .
O8 K1 C18 146.63(9) . .
O7 K1 C18 99.98(9) . .
O11 K1 C18 83.70(9) . .
O4 K1 C18 66.11(8) . .
O9 K1 C19 155.60(11) . .
O8 K1 C19 127.55(9) . .
O7 K1 C19 115.44(9) . .
O11 K1 C19 71.34(10) . .
O4 K1 C19 90.36(8) . .
C18 K1 C19 25.11(9) . .
O9 K1 C17 131.38(10) . .
O8 K1 C17 133.49(9) . .
O7 K1 C17 75.07(8) . .
O11 K1 C17 108.75(9) . .
O4 K1 C17 60.86(8) . .
C18 K1 C17 25.07(8) . .
C19 K1 C17 43.99(9) . .
O9 K1 C20 178.21(11) . .
O8 K1 C20 104.79(9) . .
O7 K1 C20 104.48(9) . .
O11 K1 C20 84.47(10) . .
O4 K1 C20 108.27(9) . .
C18 K1 C20 43.31(9) . .
C19 K1 C20 24.41(9) . .
C17 K1 C20 50.26(9) . .
O9 K1 C16 139.84(10) . .
O8 K1 C16 109.49(9) . .
O7 K1 C16 66.06(9) . .
O11 K1 C16 121.06(9) . .
O4 K1 C16 80.85(8) . .
C18 K1 C16 42.94(8) . .
C19 K1 C16 49.72(8) . .
C17 K1 C16 24.35(8) . .
C20 K1 C16 41.92(8) . .
O9 K1 C15 157.49(10) . .
O8 K1 C15 96.78(9) . .
O7 K1 C15 80.73(9) . .
O11 K1 C15 108.33(10) . .
O4 K1 C15 103.41(8) . .
C18 K1 C15 50.28(8) . .
C19 K1 C15 42.84(8) . .
C17 K1 C15 43.08(8) . .
C20 K1 C15 23.88(8) . .
C16 K1 C15 23.86(8) . .
O9 K1 Rb1 44.98(9) . .
O8 K1 Rb1 44.91(7) . .
O7 K1 Rb1 45.77(6) . .
O11 K1 Rb1 129.26(7) . .
O4 K1 Rb1 93.67(6) . .
C18 K1 Rb1 145.45(7) . .
C19 K1 Rb1 157.33(7) . .
C17 K1 Rb1 120.80(6) . .
C20 K1 Rb1 135.58(7) . .
C16 K1 Rb1 108.98(6) . .
C15 K1 Rb1 114.69(6) . .
O9 K1 H4O 61.1(8) . .
O8 K1 H4O 127.7(8) . .
O7 K1 H4O 68.5(8) . .
O11 K1 H4O 103.7(8) . .
O4 K1 H4O 12.2(8) . .
C18 K1 H4O 78.3(8) . .
C19 K1 H4O 102.4(8) . .
C17 K1 H4O 71.8(8) . .
C20 K1 H4O 120.3(8) . .
C16 K1 H4O 90.0(8) . .
C15 K1 H4O 113.4(8) . .
Rb1 K1 H4O 83.1(8) . .
O9 K1 H7D 68.5(10) . .
O8 K1 H7D 82.5(10) . .
O7 K1 H7D 12.1(10) . .
O11 K1 H7D 158.3(10) . .
O4 K1 H7D 62.0(10) . .
C18 K1 H7D 100.3(10) . .
C19 K1 H7D 119.7(10) . .
C17 K1 H7D 76.6(10) . .
C20 K1 H7D 113.2(10) . .
C16 K1 H7D 72.5(10) . .
C15 K1 H7D 90.0(10) . .
Rb1 K1 H7D 45.3(9) . .
H4O K1 H7D 57.2(12) . .
O9 K1 H9D 10.6(12) . .
O8 K1 H9D 84.6(12) . .
O7 K1 H9D 75.8(12) . .
O11 K1 H9D 94.7(11) . .
O4 K1 H9D 62.5(12) . .
C18 K1 H9D 127.1(12) . .
C19 K1 H9D 147.0(12) . .
C17 K1 H9D 121.7(12) . .
C20 K1 H9D 170.4(12) . .
C16 K1 H9D 133.6(12) . .
C15 K1 H9D 155.4(12) . .
Rb1 K1 H9D 51.0(11) . .
H4O K1 H9D 50.7(14) . .
H7D K1 H9D 65.7(15) . .
C1 O1 Rb1 158.6(2) . 4_566
C1 O1 H1O 115(3) . .
Rb1 O1 H1O 87(3) 4_566 .
C16 O3 Rb1 152.2(2) . 4_566
C16 O3 H3O 107(4) . .
Rb1 O3 H3O 100(4) 4_566 .
C23 O4 K1 146.7(2) . .
C23 O4 H4O 106(3) . .
K1 O4 H4O 107(3) . .
C37 O6 Rb1 130.5(2) . .
C37 O6 H6O 106(3) . .
Rb1 O6 H6O 107(3) . .
K1 O7 Rb1 94.07(9) . .
K1 O7 H7C 122(4) . .
Rb1 O7 H7C 130(4) . .
K1 O7 H7D 113(4) . .
Rb1 O7 H7D 81(4) . .
H7C O7 H7D 109(6) . .
K1 O8 Rb1 95.78(9) . .
K1 O8 H8D 116(4) . .
Rb1 O8 H8D 117(4) . .
K1 O8 H8C 129(3) . .
Rb1 O8 H8C 98(3) . .
H8D O8 H8C 101(5) . .
K1 O9 Rb1 96.22(11) . .
K1 O9 H9D 122(5) . .
Rb1 O9 H9D 112(5) . .
K1 O9 H9C 122(4) . .
Rb1 O9 H9C 91(4) . .
H9D O9 H9C 108(6) . .
C43 O10 Rb1 169.7(3) . .
C46 O11 K1 126.9(3) . .
O1 C1 C2 116.3(3) . .
O1 C1 C6 122.0(3) . .
C2 C1 C6 121.6(3) . .
C3 C2 C1 118.3(3) . .
C3 C2 C42 122.0(3) . .
C1 C2 C42 119.7(3) . .
C3 C2 Rb1 69.58(18) . .
C1 C2 Rb1 84.40(18) . .
C42 C2 Rb1 116.16(19) . .
C2 C3 C4 121.0(3) . .
C2 C3 Rb1 87.87(19) . .
C4 C3 Rb1 74.68(19) . .
C2 C3 H3A 118.9 . .
C4 C3 H3A 118.9 . .
Rb1 C3 H3A 118.9 . .
C5 C4 C3 119.8(3) . .
C5 C4 Rb1 84.0(2) . .
C3 C4 Rb1 81.43(19) . .
C5 C4 H4A 119.0 . .
C3 C4 H4A 119.0 . .
Rb1 C4 H4A 119.0 . .
C4 C5 C6 120.8(3) . .
C4 C5 Rb1 72.42(19) . .
C6 C5 Rb1 88.3(2) . .
C4 C5 H5A 119.1 . .
C6 C5 H5A 119.1 . .
Rb1 C5 H5A 119.1 . .
C5 C6 C1 118.3(3) . .
C5 C6 C7 120.5(3) . .
C1 C6 C7 121.1(3) . .
C5 C6 Rb1 69.57(19) . .
C1 C6 Rb1 81.81(18) . .
C7 C6 Rb1 122.3(2) . .
C8 C7 C6 116.1(3) . .
C8 C7 H7A 108.3 . .
C6 C7 H7A 108.3 . .
C8 C7 H7B 108.3 . .
C6 C7 H7B 108.3 . .
H7A C7 H7B 107.4 . .
C13 C8 C9 118.9(3) . .
C13 C8 C7 120.6(3) . .
C9 C8 C7 120.5(3) . .
O2 C9 C10 119.8(3) . .
O2 C9 C8 120.0(3) . .
C10 C9 C8 120.2(3) . .
C11 C10 C9 119.3(3) . .
C11 C10 C14 120.6(3) . .
C9 C10 C14 120.1(3) . .
C10 C11 C12 121.0(3) . .
C10 C11 H11A 119.5 . .
C12 C11 H11A 119.5 . .
C13 C12 C11 119.4(3) . .
C13 C12 H12A 120.3 . .
C11 C12 H12A 120.3 . .
C12 C13 C8 121.4(3) . .
C12 C13 H13A 119.3 . .
C8 C13 H13A 119.3 . .
C15 C14 C10 116.4(3) . .
C15 C14 H14A 108.2 . .
C10 C14 H14A 108.2 . .
C15 C14 H14B 108.2 . .
C10 C14 H14B 108.2 . .
H14A C14 H14B 107.4 . .
C20 C15 C16 117.7(3) . .
C20 C15 C14 120.1(3) . .
C16 C15 C14 122.1(3) . .
C20 C15 K1 74.1(2) . .
C16 C15 K1 76.72(18) . .
C14 C15 K1 121.9(2) . .
O3 C16 C17 116.5(3) . .
O3 C16 C15 122.1(3) . .
C17 C16 C15 121.4(3) . .
O3 C16 K1 119.64(19) . .
C17 C16 K1 72.16(17) . .
C15 C16 K1 79.42(19) . .
C18 C17 C16 118.5(3) . .
C18 C17 C21 123.2(3) . .
C16 C17 C21 118.2(3) . .
C18 C17 K1 73.94(18) . .
C16 C17 K1 83.50(19) . .
C21 C17 K1 112.85(19) . .
C19 C18 C17 121.0(3) . .
C19 C18 K1 79.6(2) . .
C17 C18 K1 80.99(18) . .
C19 C18 H18A 119.1 . .
C17 C18 H18A 119.1 . .
K1 C18 H18A 119.1 . .
C20 C19 C18 119.7(3) . .
C20 C19 K1 82.2(2) . .
C18 C19 K1 75.26(19) . .
C20 C19 H19A 119.9 . .
C18 C19 H19A 119.9 . .
K1 C19 H19A 119.9 . .
C19 C20 C15 121.6(3) . .
C19 C20 K1 73.4(2) . .
C15 C20 K1 82.1(2) . .
C19 C20 H20A 119.1 . .
C15 C20 H20A 119.1 . .
K1 C20 H20A 119.1 . .
C22 C21 C17 118.4(3) . .
C22 C21 H21A 107.7 . .
C17 C21 H21A 107.7 . .
C22 C21 H21B 107.7 . .
C17 C21 H21B 107.7 . .
H21A C21 H21B 107.1 . .
C27 C22 C23 117.9(3) . .
C27 C22 C21 121.5(3) . .
C23 C22 C21 120.2(3) . .
O4 C23 C22 117.3(3) . .
O4 C23 C24 121.1(3) . .
C22 C23 C24 121.5(3) . .
C25 C24 C23 118.4(3) . .
C25 C24 C28 120.6(3) . .
C23 C24 C28 121.0(3) . .
C26 C25 C24 121.1(3) . .
C26 C25 H25A 119.5 . .
C24 C25 H25A 119.5 . .
C27 C26 C25 119.3(3) . .
C27 C26 H26A 120.3 . .
C25 C26 H26A 120.3 . .
C26 C27 C22 121.6(3) . .
C26 C27 H27A 119.2 . .
C22 C27 H27A 119.2 . .
C29 C28 C24 116.6(3) . .
C29 C28 H28A 108.1 . .
C24 C28 H28A 108.1 . .
C29 C28 H28B 108.1 . .
C24 C28 H28B 108.1 . .
H28A C28 H28B 107.3 . .
C34 C29 C30 118.1(3) . .
C34 C29 C28 120.9(3) . .
C30 C29 C28 120.9(3) . .
O5 C30 C29 120.1(3) . .
O5 C30 C31 120.1(3) . .
C29 C30 C31 119.8(3) . .
C32 C31 C30 120.0(3) . .
C32 C31 C35 120.0(3) . .
C30 C31 C35 120.0(3) . .
C33 C32 C31 120.7(3) . .
C33 C32 H32A 119.6 . .
C31 C32 H32A 119.6 . .
C32 C33 C34 119.6(3) . .
C32 C33 H33A 120.2 . .
C34 C33 H33A 120.2 . .
C33 C34 C29 121.8(3) . .
C33 C34 H34A 119.1 . .
C29 C34 H34A 119.1 . .
C31 C35 C36 114.1(3) . .
C31 C35 H35A 108.7 . .
C36 C35 H35A 108.7 . .
C31 C35 H35B 108.7 . .
C36 C35 H35B 108.7 . .
H35A C35 H35B 107.6 . .
C41 C36 C37 118.2(3) . .
C41 C36 C35 120.2(3) . .
C37 C36 C35 121.6(3) . .
O6 C37 C36 121.4(3) . .
O6 C37 C38 117.7(3) . .
C36 C37 C38 120.9(3) . .
C39 C38 C37 118.8(3) . .
C39 C38 C42 121.5(3) . .
C37 C38 C42 119.7(3) . .
C40 C39 C38 120.5(3) . .
C40 C39 H39A 119.7 . .
C38 C39 H39A 119.7 . .
C41 C40 C39 119.8(3) . .
C41 C40 H40A 120.1 . .
C39 C40 H40A 120.1 . .
C40 C41 C36 121.6(3) . .
C40 C41 H41A 119.2 . .
C36 C41 H41A 119.2 . .
C38 C42 C2 114.3(3) . .
C38 C42 H42A 108.7 . .
C2 C42 H42A 108.7 . .
C38 C42 H42B 108.7 . .
C2 C42 H42B 108.7 . .
H42A C42 H42B 107.6 . .
O10 C43 C45 122.1(4) . .
O10 C43 C44 121.7(4) . .
C45 C43 C44 116.3(3) . .
C43 C44 H44A 109.5 . .
C43 C44 H44B 109.5 . .
H44A C44 H44B 109.5 . .
C43 C44 H44C 109.5 . .
H44A C44 H44C 109.5 . .
H44B C44 H44C 109.5 . .
C43 C45 H45A 109.5 . .
C43 C45 H45B 109.5 . .
H45A C45 H45B 109.5 . .
C43 C45 H45C 109.5 . .
H45A C45 H45C 109.5 . .
H45B C45 H45C 109.5 . .
O11 C46 C48 121.3(4) . .
O11 C46 C47 121.8(5) . .
C48 C46 C47 117.0(4) . .
C46 C47 H47A 109.5 . .
C46 C47 H47B 109.5 . .
H47A C47 H47B 109.5 . .
C46 C47 H47C 109.5 . .
H47A C47 H47C 109.5 . .
H47B C47 H47C 109.5 . .
C46 C48 H48A 109.5 . .
C46 C48 H48B 109.5 . .
H48A C48 H48B 109.5 . .
C46 C48 H48C 109.5 . .
H48A C48 H48C 109.5 . .
H48B C48 H48C 109.5 . .

loop_
_geom_bond_atom_site_label_1
_geom_bond_atom_site_label_2
_geom_bond_distance
_geom_bond_site_symmetry_2
Rb1 O10 2.863(3) .
Rb1 O8 2.993(3) .
Rb1 O9 2.999(4) .
Rb1 O3 3.005(3) 4_565
Rb1 O6 3.008(2) .
Rb1 O7 3.029(3) .
Rb1 C4 3.314(3) .
Rb1 C3 3.398(3) .
Rb1 C5 3.457(3) .
Rb1 O1 3.528(2) 4_565
Rb1 C2 3.623(3) .
Rb1 C6 3.688(3) .
Rb1 H6O 3.28(4) .
Rb1 H7D 3.00(5) .
Rb1 H8C 3.24(5) .
Rb1 H9C 3.12(5) .
K1 O9 2.658(3) .
K1 O8 2.685(3) .
K1 O7 2.727(3) .
K1 O11 2.773(3) .
K1 O4 2.786(3) .
K1 C18 3.154(3) .
K1 C19 3.208(3) .
K1 C17 3.242(3) .
K1 C20 3.318(4) .
K1 C16 3.384(3) .
K1 C15 3.417(3) .
K1 H4O 3.05(4) .
K1 H7D 3.07(5) .
K1 H9D 3.06(6) .
O1 C1 1.357(4) .
O1 Rb1 3.528(2) 4_566
O1 H1O 0.72(4) .
O2 C9 1.338(4) .
O3 C16 1.362(4) .
O3 Rb1 3.005(3) 4_566
O3 H3O 0.66(4) .
O4 C23 1.362(4) .
O4 H4O 0.67(4) .
O5 C30 1.345(4) .
O6 C37 1.366(4) .
O6 H6O 0.69(4) .
O7 H7C 0.68(5) .
O7 H7D 0.70(5) .
O8 H8D 0.78(6) .
O8 H8C 0.90(5) .
O9 H9D 0.66(6) .
O9 H9C 0.79(6) .
O10 C43 1.208(4) .
O11 C46 1.217(5) .
C1 C2 1.400(5) .
C1 C6 1.404(5) .
C2 C3 1.390(4) .
C2 C42 1.514(4) .
C3 C4 1.391(5) .
C3 H3A 1.0000 .
C4 C5 1.390(5) .
C4 H4A 1.0000 .
C5 C6 1.391(5) .
C5 H5A 1.0000 .
C6 C7 1.533(5) .
C7 C8 1.505(5) .
C7 H7A 0.9900 .
C7 H7B 0.9900 .
C8 C13 1.399(5) .
C8 C9 1.412(5) .
C9 C10 1.410(5) .
C10 C11 1.391(5) .
C10 C14 1.522(5) .
C11 C12 1.402(5) .
C11 H11A 0.9500 .
C12 C13 1.383(5) .
C12 H12A 0.9500 .
C13 H13A 0.9500 .
C14 C15 1.518(5) .
C14 H14A 0.9900 .
C14 H14B 0.9900 .
C15 C20 1.397(5) .
C15 C16 1.406(5) .
C16 C17 1.404(4) .
C17 C18 1.391(5) .
C17 C21 1.513(4) .
C18 C19 1.384(5) .
C18 H18A 1.0000 .
C19 C20 1.384(5) .
C19 H19A 1.0000 .
C20 H20A 1.0000 .
C21 C22 1.503(4) .
C21 H21A 0.9900 .
C21 H21B 0.9900 .
C22 C27 1.394(4) .
C22 C23 1.404(5) .
C23 C24 1.405(4) .
C24 C25 1.393(5) .
C24 C28 1.521(5) .
C25 C26 1.391(5) .
C25 H25A 0.9500 .
C26 C27 1.389(5) .
C26 H26A 0.9500 .
C27 H27A 0.9500 .
C28 C29 1.516(5) .
C28 H28A 0.9900 .
C28 H28B 0.9900 .
C29 C34 1.399(5) .
C29 C30 1.410(5) .
C30 C31 1.412(5) .
C31 C32 1.385(5) .
C31 C35 1.517(5) .
C32 C33 1.377(6) .
C32 H32A 0.9500 .
C33 C34 1.386(5) .
C33 H33A 0.9500 .
C34 H34A 0.9500 .
C35 C36 1.517(5) .
C35 H35A 0.9900 .
C35 H35B 0.9900 .
C36 C41 1.394(5) .
C36 C37 1.398(4) .
C37 C38 1.404(5) .
C38 C39 1.392(5) .
C38 C42 1.510(4) .
C39 C40 1.390(5) .
C39 H39A 0.9500 .
C40 C41 1.372(5) .
C40 H40A 0.9500 .
C41 H41A 0.9500 .
C42 H42A 0.9900 .
C42 H42B 0.9900 .
C43 C45 1.494(5) .
C43 C44 1.495(6) .
C44 H44A 0.9800 .
C44 H44B 0.9800 .
C44 H44C 0.9800 .
C45 H45A 0.9800 .
C45 H45B 0.9800 .
C45 H45C 0.9800 .
C46 C48 1.477(7) .
C46 C47 1.486(6) .
C47 H47A 0.9800 .
C47 H47B 0.9800 .
C47 H47C 0.9800 .
C48 H48A 0.9800 .
C48 H48B 0.9800 .
C48 H48C 0.9800 .
